data_4128406
loop_
_publ_author_name
'Vaddypally, Shivaiah'
'Tomlinson, Warren'
'O'Sullivan, Owen T'
'Ding, Ran'
'Van Vliet, Megan M.'
'Wayland, Bradford B.'
'Hooper, Joseph P.'
'Zdilla, Michael J.'

_publ_section_title
;
 Activation of C-H, N-H, and O-H Bonds via Proton-Coupled Electron
 Transfer to a Mn(III) Complex of Redox-Noninnocent
 Octaazacyclotetradecadiene, a Catenated-Nitrogen Macrocyclic Ligand.
;
_journal_issue 14
_journal_name_full 'Journal of the American Chemical Society'
_journal_page_first 5699
_journal_page_last 5709
_journal_paper_doi 10.1021/jacs.8b10250
_journal_volume 141
_journal_year 2019
_chemical_formula_moiety '2(C15 H31 Mn N13), 2(C4 H8 O)'
_chemical_formula_sum 'C38 H78 Mn2 N26 O2'
_chemical_formula_weight 1041.14
_space_group_crystal_system monoclinic
_space_group_IT_number 14
_space_group_name_Hall '-P 2ybc'
_space_group_name_H-M_alt 'P 1 21/c 1'
_atom_sites_solution_hydrogens mixed
_atom_sites_solution_primary dual
_atom_sites_solution_secondary difmap
_audit_creation_date 2017-06-14
_audit_creation_method
;
Olex2 1.2
(compiled 2017.03.28 svn.r3405 for OlexSys, GUI svn.r5337)
;
_cell_angle_alpha 90
_cell_angle_beta 113.955(2)
_cell_angle_gamma 90
_cell_formula_units_Z 4
_cell_length_a 17.504(2)
_cell_length_b 18.005(2)
_cell_length_c 17.337(2)
_cell_measurement_reflns_used 7689
_cell_measurement_temperature 100(2)
_cell_measurement_theta_max 27.77
_cell_measurement_theta_min 2.43
_cell_volume 4993.3(10)
_computing_cell_refinement 'SAINT v8.34A (Bruker, 2013)'
_computing_data_collection 'COSMO (Bruker, AXS)'
_computing_data_reduction 'SAINT v8.34A (Bruker, 2013)'
_computing_molecular_graphics 'Olex2 (Dolomanov et al., 2009)'
_computing_publication_material 'Olex2 (Dolomanov et al., 2009)'
_computing_structure_refinement 'XL (Sheldrick, 2008)'
_computing_structure_solution 'XS (Sheldrick, 2008)'
_diffrn_ambient_temperature 99.98
_diffrn_measured_fraction_theta_full 0.969
_diffrn_measured_fraction_theta_max 0.938
_diffrn_measurement_device_type 'Bruker APEX-II CCD'
_diffrn_measurement_method '\f and \w scans'
_diffrn_radiation_type MoK\a
_diffrn_radiation_wavelength 0.71073
_diffrn_reflns_av_R_equivalents 0.0340
_diffrn_reflns_av_unetI/netI 0.0552
_diffrn_reflns_Laue_measured_fraction_full 0.969
_diffrn_reflns_Laue_measured_fraction_max 0.938
_diffrn_reflns_limit_h_max 22
_diffrn_reflns_limit_h_min -21
_diffrn_reflns_limit_k_max 23
_diffrn_reflns_limit_k_min -8
_diffrn_reflns_limit_l_max 17
_diffrn_reflns_limit_l_min -22
_diffrn_reflns_number 24380
_diffrn_reflns_point_group_measured_fraction_full 0.969
_diffrn_reflns_point_group_measured_fraction_max 0.938
_diffrn_reflns_theta_full 25.242
_diffrn_reflns_theta_max 27.929
_diffrn_reflns_theta_min 1.703
_exptl_absorpt_coefficient_mu 0.569
_exptl_absorpt_correction_T_max 0.7456
_exptl_absorpt_correction_T_min 0.7010
_exptl_absorpt_correction_type multi-scan
_exptl_absorpt_process_details
;
SADABS-2014/5 (Bruker,2014/5) was used for absorption correction.
wR2(int) was 0.0485 before and 0.0438 after correction.
The Ratio of minimum to maximum transmission is 0.9402.
The \l/2 correction factor is 0.00150.
;
_exptl_crystal_colour 'dark brown'
_exptl_crystal_colour_lustre dull
_exptl_crystal_colour_modifier dark
_exptl_crystal_colour_primary brown
_exptl_crystal_density_diffrn 1.385
_exptl_crystal_description block
_exptl_crystal_F_000 2216
_exptl_crystal_size_max 0.24
_exptl_crystal_size_mid 0.13
_exptl_crystal_size_min 0.04
_refine_diff_density_max 0.922
_refine_diff_density_min -0.577
_refine_diff_density_rms 0.071
_refine_ls_extinction_method none
_refine_ls_goodness_of_fit_ref 1.050
_refine_ls_hydrogen_treatment mixed
_refine_ls_matrix_type full
_refine_ls_number_parameters 643
_refine_ls_number_reflns 11230
_refine_ls_number_restraints 6
_refine_ls_restrained_S_all 1.050
_refine_ls_R_factor_all 0.0675
_refine_ls_R_factor_gt 0.0454
_refine_ls_shift/su_max 0.001
_refine_ls_shift/su_mean 0.000
_refine_ls_structure_factor_coef Fsqd
_refine_ls_weighting_details 'w=1/[\s^2^(Fo^2^)+(0.0507P)^2^+2.8164P] where P=(Fo^2^+2Fc^2^)/3'
_refine_ls_weighting_scheme calc
_refine_ls_wR_factor_gt 0.1085
_refine_ls_wR_factor_ref 0.1173
_reflns_Friedel_coverage 0.000
_reflns_number_gt 8487
_reflns_number_total 11230
_reflns_threshold_expression 'I > 2\s(I)'
_cod_data_source_file ja8b10250_si_002.cif
_cod_data_source_block ct3_a
_cod_database_code 4128406
_shelxl_version_number 2014/6
_shelx_space_group_comment
;
The symmetry employed for this shelxl refinement is uniquely defined
by the following loop, which should always be used as a source of
symmetry information in preference to the above space-group names.
They are only intended as comments.
;
_olex2_refinement_description
;
1. Fixed Uiso
 At 1.2 times of:
  All C(H,H) groups, All C(H,H,H,H) groups
 At 1.5 times of:
  All C(H,H,H) groups
2. Rigid bond restraints
 C20A, C20
 with sigma for 1-2 distances of 0.005 and sigma for 1-3 distances of 0.005
3. Uiso/Uaniso restraints and constraints
C20A \\sim C20: within 2A with sigma of 0.005 and sigma for terminal atoms of
0.01
4. Others
 Sof(H19C)=Sof(H19D)=Sof(H21C)=Sof(H21D)=Sof(C20A)=Sof(H20C)=Sof(H20D)=1-FVAR(1)
 Sof(H19A)=Sof(H19B)=Sof(C20)=Sof(H20A)=Sof(H20B)=Sof(H21A)=Sof(H21B)=FVAR(1)
5.a Secondary CH2 refined with riding coordinates:
 C1(H1A,H1B), C2(H2A,H2B), C3(H3A,H3B), C4(H4A,H4B), C5(H5A,H5B), C6(H6A,H6B),
 C16(H16A,H16B), C17(H17A,H17B), C18(H18A,H18B), C19(H19A,H19B), C19(H19C,H19D),
  C20(H20A,H20B), C21(H21A,H21B), C21(H21C,H21D), C1S(H1SA,H1SB), C2S(H2SA,
 H2SB), C3S(H3SA,H3SB), C4S(H4SA,H4SB), C5S(H5SA,H5SB), C6S(H6SA,H6SB),
 C7S(H7SA,H7SB), C8S(H8SA,H8SB), C20A(H20C,H20D)
5.b Idealised Me refined as rotating group:
 C9(H9A,H9B,H9C), C10(H10A,H10B,H10C), C11(H11A,H11B,H11C), C13(H13A,H13B,
 H13C), C14(H14A,H14B,H14C), C15(H15A,H15B,H15C), C24(H24A,H24B,H24C), C25(H25A,
 H25B,H25C), C26(H26A,H26B,H26C), C30(H30A,H30B,H30C), C28(H28A,H28B,H28C),
 C29(H29A,H29B,H29C)
;
_olex2_submission_special_instructions 'No special instructions were received'

loop_
_space_group_symop_operation_xyz
'x, y, z'
'-x, y+1/2, -z+1/2'
'-x, -y, -z'
'x, -y-1/2, z-1/2'

loop_
_atom_site_label
_atom_site_type_symbol
_atom_site_fract_x
_atom_site_fract_y
_atom_site_fract_z
_atom_site_U_iso_or_equiv
_atom_site_adp_type
_atom_site_occupancy
_atom_site_site_symmetry_order
_atom_site_calc_flag
_atom_site_refinement_flags_posn
_atom_site_refinement_flags_adp
_atom_site_refinement_flags_occupancy
_atom_site_disorder_assembly
_atom_site_disorder_group
Mn1 Mn 0.12227(2) 0.28626(2) 0.35960(2) 0.01419(9) Uani 1 1 d . . . . .
N1 N 0.20377(13) 0.20727(10) 0.41183(13) 0.0178(4) Uani 1 1 d . . . . .
N2 N 0.09516(13) 0.27825(10) 0.24547(13) 0.0204(4) Uani 1 1 d . . . . .
N3 N 0.02225(14) 0.24619(11) 0.19514(13) 0.0260(5) Uani 1 1 d . . . . .
N4 N -0.02069(13) 0.22480(11) 0.23733(14) 0.0254(5) Uani 1 1 d . . . . .
N5 N 0.01808(12) 0.24054(10) 0.31961(13) 0.0201(4) Uani 1 1 d . . . . .
N6 N 0.10154(12) 0.33999(10) 0.43989(12) 0.0171(4) Uani 1 1 d . . . . .
N7 N 0.13812(12) 0.40720(10) 0.46406(12) 0.0190(4) Uani 1 1 d . . . . .
N8 N 0.18726(12) 0.42352(10) 0.42706(13) 0.0185(4) Uani 1 1 d . . . . .
N9 N 0.18797(12) 0.37041(10) 0.37247(12) 0.0171(4) Uani 1 1 d . . . . .
N10 N 0.24445(12) 0.07666(10) 0.42218(12) 0.0155(4) Uani 1 1 d . . . . .
N11 N 0.20841(12) 0.01456(10) 0.37892(12) 0.0181(4) Uani 1 1 d . . . . .
N12 N 0.13952(12) 0.03908(10) 0.32084(12) 0.0155(4) Uani 1 1 d . . . . .
N13 N 0.12548(12) 0.11172(10) 0.32130(12) 0.0184(4) Uani 1 1 d . . . . .
C1 C -0.03292(17) 0.22400(15) 0.36660(18) 0.0301(6) Uani 1 1 d . . . . .
H1A H -0.0478 0.1706 0.3607 0.036 Uiso 1 1 calc R . . . .
H1B H -0.0853 0.2532 0.3430 0.036 Uiso 1 1 calc R . . . .
C2 C 0.01430(18) 0.24283(15) 0.45919(18) 0.0309(6) Uani 1 1 d . . . . .
H2A H 0.0648 0.2112 0.4829 0.037 Uiso 1 1 calc R . . . .
H2B H -0.0214 0.2309 0.4895 0.037 Uiso 1 1 calc R . . . .
C3 C 0.04061(16) 0.32360(14) 0.47509(17) 0.0256(6) Uani 1 1 d . . . . .
H3A H -0.0089 0.3560 0.4486 0.031 Uiso 1 1 calc R . . . .
H3B H 0.0655 0.3335 0.5365 0.031 Uiso 1 1 calc R . . . .
C4 C 0.23517(17) 0.39216(13) 0.32298(18) 0.0277(6) Uani 1 1 d . . . . .
H4A H 0.2948 0.3991 0.3610 0.033 Uiso 1 1 calc R . . . .
H4B H 0.2134 0.4399 0.2941 0.033 Uiso 1 1 calc R . . . .
C5 C 0.22731(17) 0.33262(15) 0.25800(18) 0.0292(6) Uani 1 1 d . . . . .
H5A H 0.2576 0.3497 0.2239 0.035 Uiso 1 1 calc R . . . .
H5B H 0.2556 0.2872 0.2883 0.035 Uiso 1 1 calc R . . . .
C6 C 0.13924(18) 0.31246(15) 0.19880(17) 0.0292(6) Uani 1 1 d . . . . .
H6A H 0.1090 0.3577 0.1698 0.035 Uiso 1 1 calc R . . . .
H6B H 0.1407 0.2774 0.1554 0.035 Uiso 1 1 calc R . . . .
C7 C 0.19322(14) 0.13734(12) 0.38774(14) 0.0156(5) Uani 1 1 d . . . . .
C8 C 0.32513(15) 0.07175(12) 0.50002(15) 0.0210(5) Uani 1 1 d . . . . .
C9 C 0.30801(17) 0.09881(14) 0.57435(15) 0.0263(6) Uani 1 1 d . . . . .
H9A H 0.2938 0.1517 0.5673 0.039 Uiso 1 1 calc GR . . . .
H9B H 0.3579 0.0914 0.6267 0.039 Uiso 1 1 calc GR . . . .
H9C H 0.2612 0.0707 0.5771 0.039 Uiso 1 1 calc GR . . . .
C10 C 0.39133(16) 0.11833(15) 0.48648(17) 0.0282(6) Uani 1 1 d . . . . .
H10A H 0.4028 0.0971 0.4402 0.042 Uiso 1 1 calc GR . . . .
H10B H 0.4428 0.1184 0.5383 0.042 Uiso 1 1 calc GR . . . .
H10C H 0.3710 0.1694 0.4723 0.042 Uiso 1 1 calc GR . . . .
C11 C 0.35344(19) -0.00926(14) 0.51239(19) 0.0410(8) Uani 1 1 d . . . . .
H11A H 0.3111 -0.0397 0.5210 0.062 Uiso 1 1 calc GR . . . .
H11B H 0.4066 -0.0133 0.5619 0.062 Uiso 1 1 calc GR . . . .
H11C H 0.3607 -0.0267 0.4623 0.062 Uiso 1 1 calc GR . . . .
C12 C 0.07372(14) -0.00996(12) 0.25849(15) 0.0184(5) Uani 1 1 d . . . . .
C13 C 0.05498(17) 0.02067(14) 0.17095(16) 0.0263(6) Uani 1 1 d . . . . .
H13A H 0.0387 0.0730 0.1685 0.039 Uiso 1 1 calc GR . . . .
H13B H 0.0092 -0.0077 0.1289 0.039 Uiso 1 1 calc GR . . . .
H13C H 0.1050 0.0165 0.1590 0.039 Uiso 1 1 calc GR . . . .
C14 C 0.10581(16) -0.08923(13) 0.26743(18) 0.0288(6) Uani 1 1 d . . . . .
H14A H 0.1562 -0.0909 0.2560 0.043 Uiso 1 1 calc GR . . . .
H14B H 0.0627 -0.1212 0.2271 0.043 Uiso 1 1 calc GR . . . .
H14C H 0.1192 -0.1068 0.3250 0.043 Uiso 1 1 calc GR . . . .
C15 C -0.00253(16) -0.00458(15) 0.27946(17) 0.0278(6) Uani 1 1 d . . . . .
H15A H 0.0121 -0.0220 0.3373 0.042 Uiso 1 1 calc GR . . . .
H15B H -0.0476 -0.0355 0.2401 0.042 Uiso 1 1 calc GR . . . .
H15C H -0.0212 0.0472 0.2745 0.042 Uiso 1 1 calc GR . . . .
Mn2 Mn 0.40024(2) 0.43110(2) 0.63082(2) 0.01380(9) Uani 1 1 d . . . . .
N14 N 0.33806(13) 0.51066(10) 0.55385(13) 0.0156(4) Uani 1 1 d . . . . .
N15 N 0.49805(12) 0.47660(10) 0.70292(13) 0.0193(4) Uani 1 1 d . . . . .
N16 N 0.50592(14) 0.49747(11) 0.78009(13) 0.0263(5) Uani 1 1 d . . . . .
N17 N 0.44110(14) 0.47862(11) 0.79483(13) 0.0255(5) Uani 1 1 d . . . . .
N18 N 0.38229(12) 0.44390(10) 0.72822(12) 0.0187(4) Uani 1 1 d . . . . .
N19 N 0.33562(12) 0.34577(10) 0.59841(12) 0.0146(4) Uani 1 1 d . . . . .
N20 N 0.35367(12) 0.29415(10) 0.55194(12) 0.0177(4) Uani 1 1 d . . . . .
N21 N 0.41889(13) 0.31243(10) 0.53768(13) 0.0197(4) Uani 1 1 d . . . . .
N22 N 0.45209(12) 0.37787(10) 0.57340(12) 0.0166(4) Uani 1 1 d . . . . .
N23 N 0.42598(12) 0.61355(9) 0.61461(12) 0.0161(4) Uani 1 1 d . . . . .
N24 N 0.41048(12) 0.68645(10) 0.60571(13) 0.0179(4) Uani 1 1 d . . . . .
N25 N 0.33536(12) 0.70605(10) 0.55689(13) 0.0188(4) Uani 1 1 d . . . . .
N26 N 0.29580(11) 0.64078(10) 0.53058(12) 0.0151(4) Uani 1 1 d . . . . .
C16 C 0.31464(16) 0.41338(13) 0.74803(15) 0.0231(5) Uani 1 1 d . . . . .
H16A H 0.2917 0.4530 0.7720 0.028 Uiso 1 1 calc R . . . .
H16B H 0.3372 0.3738 0.7910 0.028 Uiso 1 1 calc R . . . .
C17 C 0.24517(16) 0.38165(13) 0.66974(16) 0.0215(5) Uani 1 1 d . . . . .
H17A H 0.2213 0.4222 0.6283 0.026 Uiso 1 1 calc R . . . .
H17B H 0.2002 0.3628 0.6854 0.026 Uiso 1 1 calc R . . . .
C18 C 0.27293(15) 0.31900(12) 0.62771(15) 0.0181(5) Uani 1 1 d . . . . .
H18A H 0.2968 0.2780 0.6685 0.022 Uiso 1 1 calc R . . . .
H18B H 0.2240 0.2995 0.5792 0.022 Uiso 1 1 calc R . . . .
C19 C 0.53064(16) 0.39594(13) 0.56646(17) 0.0240(5) Uani 1 1 d . . . . .
H19A H 0.5201 0.4349 0.5231 0.029 Uiso 0.870(5) 1 calc R . P A 1
H19B H 0.5515 0.3513 0.5478 0.029 Uiso 0.870(5) 1 calc R . P A 1
H19C H 0.5213 0.4002 0.5063 0.029 Uiso 0.130(5) 1 calc R . P A 2
H19D H 0.5724 0.3563 0.5928 0.029 Uiso 0.130(5) 1 calc R . P A 2
C20 C 0.59652(18) 0.42270(16) 0.6489(2) 0.0261(8) Uani 0.870(5) 1 d . U P A 1
H20A H 0.6477 0.4347 0.6402 0.031 Uiso 0.870(5) 1 calc R . P A 1
H20B H 0.6105 0.3815 0.6902 0.031 Uiso 0.870(5) 1 calc R . P A 1
C21 C 0.57267(16) 0.49044(13) 0.68711(18) 0.0271(6) Uani 1 1 d . . . . .
H21A H 0.6198 0.5036 0.7408 0.033 Uiso 0.870(5) 1 calc R . P A 1
H21B H 0.5623 0.5331 0.6481 0.033 Uiso 0.870(5) 1 calc R . P A 1
H21C H 0.5860 0.5441 0.6939 0.033 Uiso 0.130(5) 1 calc R . P A 2
H21D H 0.6206 0.4632 0.7293 0.033 Uiso 0.130(5) 1 calc R . P A 2
C22 C 0.35137(14) 0.58250(12) 0.56505(14) 0.0136(4) Uani 1 1 d . . . . .
C23 C 0.20403(14) 0.64106(12) 0.47455(15) 0.0192(5) Uani 1 1 d . . . . .
C24 C 0.17306(16) 0.72104(14) 0.46628(18) 0.0286(6) Uani 1 1 d . . . . .
H24A H 0.1835 0.7408 0.5223 0.043 Uiso 1 1 calc GR . . . .
H24B H 0.1129 0.7224 0.4308 0.043 Uiso 1 1 calc GR . . . .
H24C H 0.2028 0.7513 0.4403 0.043 Uiso 1 1 calc GR . . . .
C25 C 0.15907(15) 0.59454(14) 0.51661(17) 0.0246(6) Uani 1 1 d . . . . .
H25A H 0.1795 0.5433 0.5228 0.037 Uiso 1 1 calc GR . . . .
H25B H 0.0988 0.5953 0.4817 0.037 Uiso 1 1 calc GR . . . .
H25C H 0.1700 0.6152 0.5724 0.037 Uiso 1 1 calc GR . . . .
C26 C 0.19290(16) 0.61035(13) 0.38890(15) 0.0218(5) Uani 1 1 d . . . . .
H26A H 0.2270 0.6392 0.3667 0.033 Uiso 1 1 calc GR . . . .
H26B H 0.1339 0.6138 0.3498 0.033 Uiso 1 1 calc GR . . . .
H26C H 0.2106 0.5582 0.3950 0.033 Uiso 1 1 calc GR . . . .
C27 C 0.47589(15) 0.74295(13) 0.65320(17) 0.0234(6) Uani 1 1 d . . . . .
C30 C 0.55678(19) 0.71828(17) 0.6510(2) 0.0463(9) Uani 1 1 d . . . . .
H30A H 0.5726 0.6698 0.6786 0.069 Uiso 1 1 calc GR . . . .
H30B H 0.6005 0.7546 0.6807 0.069 Uiso 1 1 calc GR . . . .
H30C H 0.5501 0.7143 0.5922 0.069 Uiso 1 1 calc GR . . . .
C28 C 0.4502(2) 0.81648(17) 0.6111(4) 0.100(2) Uani 1 1 d . . . . .
H28A H 0.4412 0.8122 0.5517 0.150 Uiso 1 1 calc GR . . . .
H28B H 0.4943 0.8530 0.6392 0.150 Uiso 1 1 calc GR . . . .
H28C H 0.3983 0.8326 0.6148 0.150 Uiso 1 1 calc GR . . . .
C29 C 0.4837(3) 0.7414(3) 0.7423(3) 0.0915(19) Uani 1 1 d . . . . .
H29A H 0.4299 0.7547 0.7435 0.137 Uiso 1 1 calc GR . . . .
H29B H 0.5264 0.7771 0.7761 0.137 Uiso 1 1 calc GR . . . .
H29C H 0.4998 0.6914 0.7656 0.137 Uiso 1 1 calc GR . . . .
O1S O 0.12596(15) -0.02223(12) 0.50462(15) 0.0488(6) Uani 1 1 d . . . . .
C1S C 0.1525(2) -0.09727(17) 0.5117(2) 0.0477(8) Uani 1 1 d . . . . .
H1SA H 0.1864 -0.1057 0.4787 0.057 Uiso 1 1 calc R . . . .
H1SB H 0.1036 -0.1310 0.4902 0.057 Uiso 1 1 calc R . . . .
C2S C 0.2044(3) -0.1115(2) 0.6049(2) 0.0532(9) Uani 1 1 d . . . . .
H2SA H 0.1919 -0.1609 0.6219 0.064 Uiso 1 1 calc R . . . .
H2SB H 0.2649 -0.1084 0.6182 0.064 Uiso 1 1 calc R . . . .
C3S C 0.1776(2) -0.04991(18) 0.6483(2) 0.0431(8) Uani 1 1 d . . . . .
H3SA H 0.1570 -0.0704 0.6893 0.052 Uiso 1 1 calc R . . . .
H3SB H 0.2245 -0.0155 0.6780 0.052 Uiso 1 1 calc R . . . .
C4S C 0.1084(3) -0.0113(2) 0.5767(2) 0.0568(10) Uani 1 1 d . . . . .
H4SA H 0.0535 -0.0330 0.5677 0.068 Uiso 1 1 calc R . . . .
H4SB H 0.1075 0.0423 0.5888 0.068 Uiso 1 1 calc R . . . .
O2S O 0.26305(15) 0.69119(11) 0.71494(13) 0.0449(6) Uani 1 1 d . . . . .
C5S C 0.2646(2) 0.73811(16) 0.7809(2) 0.0425(8) Uani 1 1 d . . . . .
H5SA H 0.2113 0.7347 0.7879 0.051 Uiso 1 1 calc R . . . .
H5SB H 0.2736 0.7904 0.7690 0.051 Uiso 1 1 calc R . . . .
C6S C 0.3361(3) 0.7108(2) 0.8586(2) 0.0740(14) Uani 1 1 d . . . . .
H6SA H 0.3876 0.7394 0.8686 0.089 Uiso 1 1 calc R . . . .
H6SB H 0.3230 0.7153 0.9088 0.089 Uiso 1 1 calc R . . . .
C7S C 0.3458(3) 0.6354(2) 0.8412(2) 0.0687(13) Uani 1 1 d . . . . .
H7SA H 0.3133 0.6029 0.8630 0.082 Uiso 1 1 calc R . . . .
H7SB H 0.4053 0.6207 0.8683 0.082 Uiso 1 1 calc R . . . .
C8S C 0.3144(2) 0.62867(16) 0.7488(2) 0.0398(7) Uani 1 1 d . . . . .
H8SA H 0.3615 0.6281 0.7311 0.048 Uiso 1 1 calc R . . . .
H8SB H 0.2819 0.5823 0.7293 0.048 Uiso 1 1 calc R . . . .
H14 H 0.2944(17) 0.4995(14) 0.5187(17) 0.016(7) Uiso 1 1 d . . . . .
H1 H 0.2474(17) 0.2175(14) 0.4509(17) 0.018(7) Uiso 1 1 d . . . . .
C20A C 0.5624(11) 0.4696(10) 0.6116(13) 0.020(3) Uani 0.130(5) 1 d . U P A 2
H20C H 0.6177 0.4769 0.6098 0.024 Uiso 0.130(5) 1 calc R . P A 2
H20D H 0.5252 0.5077 0.5735 0.024 Uiso 0.130(5) 1 calc R . P A 2

loop_
_atom_site_aniso_label
_atom_site_aniso_U_11
_atom_site_aniso_U_22
_atom_site_aniso_U_33
_atom_site_aniso_U_23
_atom_site_aniso_U_13
_atom_site_aniso_U_12
Mn1 0.01110(18) 0.01073(15) 0.01502(18) -0.00094(13) -0.00057(14) -0.00007(12)
N1 0.0130(11) 0.0132(9) 0.0178(10) -0.0014(8) -0.0033(9) -0.0003(7)
N2 0.0193(11) 0.0183(9) 0.0179(10) -0.0028(8) 0.0015(9) 0.0012(8)
N3 0.0246(12) 0.0229(10) 0.0182(11) -0.0058(9) -0.0039(9) 0.0025(8)
N4 0.0195(12) 0.0190(10) 0.0253(12) -0.0025(9) -0.0037(9) -0.0002(8)
N5 0.0160(11) 0.0150(9) 0.0215(11) -0.0007(8) -0.0004(9) -0.0014(7)
N6 0.0139(10) 0.0154(9) 0.0185(10) -0.0001(8) 0.0029(8) -0.0006(7)
N7 0.0180(11) 0.0158(9) 0.0184(10) -0.0026(8) 0.0023(9) 0.0004(7)
N8 0.0162(11) 0.0141(9) 0.0197(10) -0.0033(8) 0.0018(8) -0.0001(7)
N9 0.0148(11) 0.0149(9) 0.0184(10) -0.0011(8) 0.0035(8) 0.0004(7)
N10 0.0139(10) 0.0112(8) 0.0144(9) -0.0017(7) -0.0016(8) 0.0004(7)
N11 0.0159(11) 0.0146(9) 0.0166(10) -0.0026(8) -0.0010(8) -0.0006(7)
N12 0.0140(10) 0.0116(8) 0.0156(10) -0.0020(8) 0.0006(8) -0.0005(7)
N13 0.0158(11) 0.0116(9) 0.0201(10) -0.0029(8) -0.0006(8) 0.0015(7)
C1 0.0203(15) 0.0270(13) 0.0400(17) 0.0017(12) 0.0090(13) -0.0087(10)
C2 0.0272(16) 0.0312(14) 0.0381(16) 0.0063(12) 0.0172(13) -0.0046(11)
C3 0.0228(15) 0.0288(13) 0.0287(14) 0.0009(11) 0.0140(12) 0.0001(10)
C4 0.0276(15) 0.0212(12) 0.0398(16) -0.0001(11) 0.0193(13) -0.0044(10)
C5 0.0300(16) 0.0314(14) 0.0318(15) 0.0005(12) 0.0182(13) 0.0020(11)
C6 0.0354(17) 0.0302(14) 0.0228(14) 0.0019(11) 0.0126(12) 0.0042(11)
C7 0.0126(12) 0.0145(10) 0.0159(11) 0.0014(9) 0.0020(9) 0.0010(8)
C8 0.0165(13) 0.0172(11) 0.0159(12) -0.0014(9) -0.0069(10) 0.0031(9)
C9 0.0317(16) 0.0244(12) 0.0152(12) 0.0027(10) 0.0018(11) -0.0024(10)
C10 0.0144(13) 0.0376(15) 0.0263(14) -0.0081(12) 0.0017(11) 0.0002(10)
C11 0.0405(18) 0.0195(13) 0.0328(16) -0.0049(12) -0.0163(13) 0.0124(11)
C12 0.0130(12) 0.0147(11) 0.0205(12) -0.0047(9) -0.0003(10) -0.0030(8)
C13 0.0257(15) 0.0291(13) 0.0188(13) -0.0050(11) 0.0035(11) -0.0096(10)
C14 0.0226(14) 0.0161(11) 0.0347(15) -0.0082(11) -0.0017(12) -0.0034(9)
C15 0.0210(14) 0.0313(14) 0.0291(14) -0.0085(12) 0.0080(12) -0.0076(10)
Mn2 0.01305(19) 0.01117(16) 0.01265(17) -0.00109(13) 0.00057(14) 0.00153(12)
N14 0.0115(11) 0.0120(9) 0.0158(10) -0.0023(8) -0.0022(8) -0.0019(7)
N15 0.0150(11) 0.0160(9) 0.0197(10) -0.0034(8) -0.0005(8) 0.0020(7)
N16 0.0246(13) 0.0229(10) 0.0193(11) -0.0058(9) -0.0036(9) 0.0027(8)
N17 0.0281(13) 0.0238(11) 0.0155(10) -0.0043(9) -0.0005(9) 0.0023(9)
N18 0.0206(11) 0.0180(9) 0.0134(10) -0.0019(8) 0.0027(8) 0.0026(7)
N19 0.0141(10) 0.0127(9) 0.0138(9) -0.0001(7) 0.0022(8) 0.0015(7)
N20 0.0198(11) 0.0138(9) 0.0167(10) -0.0019(8) 0.0044(8) -0.0003(7)
N21 0.0231(12) 0.0149(9) 0.0192(11) -0.0018(8) 0.0067(9) -0.0004(8)
N22 0.0162(11) 0.0131(9) 0.0188(10) -0.0017(8) 0.0052(8) -0.0004(7)
N23 0.0146(10) 0.0105(8) 0.0190(10) -0.0020(8) 0.0024(8) -0.0005(7)
N24 0.0129(10) 0.0129(9) 0.0222(11) -0.0019(8) 0.0013(8) -0.0021(7)
N25 0.0137(11) 0.0134(9) 0.0226(11) -0.0023(8) 0.0003(9) -0.0005(7)
N26 0.0104(10) 0.0123(8) 0.0163(10) -0.0021(8) -0.0010(8) -0.0004(7)
C16 0.0305(15) 0.0228(12) 0.0175(12) 0.0020(10) 0.0113(11) 0.0054(10)
C17 0.0205(14) 0.0234(12) 0.0218(13) 0.0041(10) 0.0099(11) 0.0040(9)
C18 0.0165(13) 0.0162(11) 0.0191(12) 0.0017(9) 0.0046(10) -0.0001(8)
C19 0.0209(14) 0.0205(12) 0.0341(15) -0.0016(11) 0.0148(12) 0.0001(9)
C20 0.0140(15) 0.0244(15) 0.0378(18) 0.0003(13) 0.0084(13) 0.0016(11)
C21 0.0152(13) 0.0201(12) 0.0382(16) -0.0050(11) 0.0028(11) -0.0028(9)
C22 0.0121(12) 0.0147(10) 0.0124(11) -0.0006(9) 0.0032(9) 0.0017(8)
C23 0.0121(12) 0.0165(11) 0.0188(12) -0.0028(10) -0.0042(10) 0.0024(8)
C24 0.0190(14) 0.0230(12) 0.0308(15) -0.0063(11) -0.0031(11) 0.0089(10)
C25 0.0135(13) 0.0291(13) 0.0282(14) -0.0110(11) 0.0054(11) -0.0017(9)
C26 0.0204(14) 0.0211(12) 0.0167(12) -0.0021(10) 0.0001(10) 0.0031(9)
C27 0.0166(13) 0.0167(11) 0.0298(14) -0.0070(10) 0.0021(11) -0.0064(9)
C30 0.0272(18) 0.0416(17) 0.069(2) -0.0253(17) 0.0190(17) -0.0155(13)
C28 0.041(2) 0.0196(16) 0.166(5) 0.012(2) -0.035(3) -0.0130(14)
C29 0.102(4) 0.131(4) 0.059(3) -0.068(3) 0.051(3) -0.095(3)
O1S 0.0581(16) 0.0416(12) 0.0466(14) -0.0025(11) 0.0213(12) 0.0033(10)
C1S 0.065(2) 0.0351(17) 0.046(2) -0.0019(15) 0.0258(18) -0.0058(15)
C2S 0.067(3) 0.051(2) 0.047(2) 0.0068(17) 0.0279(19) 0.0059(17)
C3S 0.044(2) 0.0487(19) 0.0384(18) -0.0109(15) 0.0188(16) -0.0154(14)
C4S 0.064(3) 0.058(2) 0.061(2) -0.0022(19) 0.039(2) 0.0084(18)
O2S 0.0606(16) 0.0343(11) 0.0334(12) -0.0047(10) 0.0127(11) 0.0019(10)
C5S 0.043(2) 0.0305(15) 0.0419(18) -0.0078(14) 0.0051(15) -0.0010(13)
C6S 0.073(3) 0.075(3) 0.042(2) -0.033(2) -0.010(2) 0.013(2)
C7S 0.089(3) 0.078(3) 0.037(2) 0.018(2) 0.025(2) 0.049(2)
C8S 0.047(2) 0.0303(15) 0.051(2) -0.0013(14) 0.0294(17) -0.0010(13)
C20A 0.011(5) 0.019(5) 0.034(5) 0.001(4) 0.012(4) -0.003(4)

loop_
_atom_type_symbol
_atom_type_description
_atom_type_scat_dispersion_real
_atom_type_scat_dispersion_imag
_atom_type_scat_source
C C 0.0033 0.0016 'International Tables Vol C Tables 4.2.6.8 and 6.1.1.4'
H H 0.0000 0.0000 'International Tables Vol C Tables 4.2.6.8 and 6.1.1.4'
Mn Mn 0.3368 0.7283 'International Tables Vol C Tables 4.2.6.8 and 6.1.1.4'
N N 0.0061 0.0033 'International Tables Vol C Tables 4.2.6.8 and 6.1.1.4'
O O 0.0106 0.0060 'International Tables Vol C Tables 4.2.6.8 and 6.1.1.4'

loop_
_geom_angle_atom_site_label_1
_geom_angle_atom_site_label_2
_geom_angle_atom_site_label_3
_geom_angle
N2 Mn1 N1 105.16(9)
N2 Mn1 N5 77.23(9)
N2 Mn1 N6 143.67(8)
N2 Mn1 N9 94.00(9)
N5 Mn1 N1 105.73(8)
N5 Mn1 N9 150.50(8)
N6 Mn1 N1 111.17(9)
N6 Mn1 N5 92.85(9)
N6 Mn1 N9 77.54(9)
N9 Mn1 N1 103.74(8)
Mn1 N1 H1 119.0(18)
C7 N1 Mn1 124.52(16)
C7 N1 H1 116.5(18)
N3 N2 Mn1 119.44(17)
N3 N2 C6 113.3(2)
C6 N2 Mn1 126.69(16)
N4 N3 N2 111.9(2)
N3 N4 N5 112.2(2)
N4 N5 Mn1 119.18(17)
N4 N5 C1 113.0(2)
C1 N5 Mn1 127.62(17)
N7 N6 Mn1 119.23(16)
N7 N6 C3 112.69(19)
C3 N6 Mn1 127.60(15)
N8 N7 N6 111.98(18)
N7 N8 N9 112.51(18)
N8 N9 Mn1 118.70(15)
N8 N9 C4 112.91(18)
C4 N9 Mn1 127.99(16)
N11 N10 C7 109.80(18)
N11 N10 C8 120.30(17)
C7 N10 C8 129.69(18)
N12 N11 N10 103.12(17)
N11 N12 N13 116.49(17)
N11 N12 C12 123.94(17)
N13 N12 C12 119.43(17)
N12 N13 C7 103.86(17)
N5 C1 H1A 109.5
N5 C1 H1B 109.5
N5 C1 C2 110.5(2)
H1A C1 H1B 108.1
C2 C1 H1A 109.5
C2 C1 H1B 109.5
C1 C2 H2A 108.8
C1 C2 H2B 108.8
C1 C2 C3 113.7(2)
H2A C2 H2B 107.7
C3 C2 H2A 108.8
C3 C2 H2B 108.8
N6 C3 C2 109.7(2)
N6 C3 H3A 109.7
N6 C3 H3B 109.7
C2 C3 H3A 109.7
C2 C3 H3B 109.7
H3A C3 H3B 108.2
N9 C4 H4A 109.7
N9 C4 H4B 109.7
N9 C4 C5 110.0(2)
H4A C4 H4B 108.2
C5 C4 H4A 109.7
C5 C4 H4B 109.7
C4 C5 H5A 108.4
C4 C5 H5B 108.4
H5A C5 H5B 107.4
C6 C5 C4 115.7(2)
C6 C5 H5A 108.4
C6 C5 H5B 108.4
N2 C6 C5 110.4(2)
N2 C6 H6A 109.6
N2 C6 H6B 109.6
C5 C6 H6A 109.6
C5 C6 H6B 109.6
H6A C6 H6B 108.1
N1 C7 N10 129.4(2)
N1 C7 N13 123.9(2)
N13 C7 N10 106.71(18)
N10 C8 C9 107.8(2)
N10 C8 C10 108.9(2)
N10 C8 C11 108.30(18)
C9 C8 C10 112.3(2)
C9 C8 C11 110.6(2)
C10 C8 C11 108.9(2)
C8 C9 H9A 109.5
C8 C9 H9B 109.5
C8 C9 H9C 109.5
H9A C9 H9B 109.5
H9A C9 H9C 109.5
H9B C9 H9C 109.5
C8 C10 H10A 109.5
C8 C10 H10B 109.5
C8 C10 H10C 109.5
H10A C10 H10B 109.5
H10A C10 H10C 109.5
H10B C10 H10C 109.5
C8 C11 H11A 109.5
C8 C11 H11B 109.5
C8 C11 H11C 109.5
H11A C11 H11B 109.5
H11A C11 H11C 109.5
H11B C11 H11C 109.5
N12 C12 C13 107.24(18)
N12 C12 C14 109.55(18)
N12 C12 C15 106.31(19)
C13 C12 C15 111.1(2)
C14 C12 C13 111.3(2)
C14 C12 C15 111.1(2)
C12 C13 H13A 109.5
C12 C13 H13B 109.5
C12 C13 H13C 109.5
H13A C13 H13B 109.5
H13A C13 H13C 109.5
H13B C13 H13C 109.5
C12 C14 H14A 109.5
C12 C14 H14B 109.5
C12 C14 H14C 109.5
H14A C14 H14B 109.5
H14A C14 H14C 109.5
H14B C14 H14C 109.5
C12 C15 H15A 109.5
C12 C15 H15B 109.5
C12 C15 H15C 109.5
H15A C15 H15B 109.5
H15A C15 H15C 109.5
H15B C15 H15C 109.5
N15 Mn2 N14 104.02(8)
N15 Mn2 N18 77.42(9)
N15 Mn2 N19 148.67(8)
N15 Mn2 N22 94.07(9)
N18 Mn2 N14 106.07(8)
N18 Mn2 N19 94.06(9)
N18 Mn2 N22 148.32(8)
N19 Mn2 N14 107.31(8)
N19 Mn2 N22 77.36(8)
N22 Mn2 N14 105.60(9)
Mn2 N14 H14 116.0(18)
C22 N14 Mn2 127.06(16)
C22 N14 H14 115.1(18)
N16 N15 Mn2 119.33(17)
N16 N15 C21 113.7(2)
C21 N15 Mn2 126.94(17)
N17 N16 N15 112.13(19)
N16 N17 N18 112.0(2)
N17 N18 Mn2 119.01(17)
N17 N18 C16 112.4(2)
C16 N18 Mn2 128.20(15)
N20 N19 Mn2 119.33(15)
N20 N19 C18 111.74(17)
C18 N19 Mn2 128.16(15)
N21 N20 N19 111.99(17)
N20 N21 N22 112.38(18)
N21 N22 Mn2 118.86(16)
N21 N22 C19 113.60(18)
C19 N22 Mn2 127.38(15)
N24 N23 C22 103.48(17)
N23 N24 C27 121.85(18)
N25 N24 N23 116.69(18)
N25 N24 C27 121.39(18)
N24 N25 N26 103.32(17)
N25 N26 C22 109.84(17)
N25 N26 C23 118.95(17)
C22 N26 C23 131.18(18)
N18 C16 H16A 109.4
N18 C16 H16B 109.4
N18 C16 C17 111.2(2)
H16A C16 H16B 108.0
C17 C16 H16A 109.4
C17 C16 H16B 109.4
C16 C17 H17A 108.7
C16 C17 H17B 108.7
C16 C17 C18 114.2(2)
H17A C17 H17B 107.6
C18 C17 H17A 108.7
C18 C17 H17B 108.7
N19 C18 C17 110.55(18)
N19 C18 H18A 109.5
N19 C18 H18B 109.5
C17 C18 H18A 109.5
C17 C18 H18B 109.5
H18A C18 H18B 108.1
N22 C19 H19A 109.2
N22 C19 H19B 109.2
N22 C19 H19C 110.1
N22 C19 H19D 110.1
N22 C19 C20 112.1(2)
N22 C19 C20A 108.0(7)
H19A C19 H19B 107.9
H19C C19 H19D 108.4
C20 C19 H19A 109.2
C20 C19 H19B 109.2
C20A C19 H19C 110.1
C20A C19 H19D 110.1
C19 C20 H20A 108.4
C19 C20 H20B 108.4
C19 C20 C21 115.4(2)
H20A C20 H20B 107.5
C21 C20 H20A 108.4
C21 C20 H20B 108.4
N15 C21 C20 111.6(2)
N15 C21 H21A 109.3
N15 C21 H21B 109.3
N15 C21 H21C 109.3
N15 C21 H21D 109.3
C20 C21 H21A 109.3
C20 C21 H21B 109.3
H21A C21 H21B 108.0
H21C C21 H21D 107.9
C20A C21 N15 111.7(8)
C20A C21 H21C 109.3
C20A C21 H21D 109.3
N14 C22 N23 124.4(2)
N14 C22 N26 128.9(2)
N23 C22 N26 106.65(18)
N26 C23 C24 108.06(18)
N26 C23 C25 108.25(19)
N26 C23 C26 108.0(2)
C25 C23 C24 109.4(2)
C26 C23 C24 110.6(2)
C26 C23 C25 112.41(19)
C23 C24 H24A 109.5
C23 C24 H24B 109.5
C23 C24 H24C 109.5
H24A C24 H24B 109.5
H24A C24 H24C 109.5
H24B C24 H24C 109.5
C23 C25 H25A 109.5
C23 C25 H25B 109.5
C23 C25 H25C 109.5
H25A C25 H25B 109.5
H25A C25 H25C 109.5
H25B C25 H25C 109.5
C23 C26 H26A 109.5
C23 C26 H26B 109.5
C23 C26 H26C 109.5
H26A C26 H26B 109.5
H26A C26 H26C 109.5
H26B C26 H26C 109.5
C30 C27 N24 107.6(2)
C28 C27 N24 108.8(2)
C28 C27 C30 110.5(3)
C28 C27 C29 113.9(4)
C29 C27 N24 106.5(2)
C29 C27 C30 109.3(3)
C27 C30 H30A 109.5
C27 C30 H30B 109.5
C27 C30 H30C 109.5
H30A C30 H30B 109.5
H30A C30 H30C 109.5
H30B C30 H30C 109.5
C27 C28 H28A 109.5
C27 C28 H28B 109.5
C27 C28 H28C 109.5
H28A C28 H28B 109.5
H28A C28 H28C 109.5
H28B C28 H28C 109.5
C27 C29 H29A 109.5
C27 C29 H29B 109.5
C27 C29 H29C 109.5
H29A C29 H29B 109.5
H29A C29 H29C 109.5
H29B C29 H29C 109.5
C4S O1S C1S 103.7(3)
O1S C1S H1SA 110.4
O1S C1S H1SB 110.4
O1S C1S C2S 106.6(3)
H1SA C1S H1SB 108.6
C2S C1S H1SA 110.4
C2S C1S H1SB 110.4
C1S C2S H2SA 111.1
C1S C2S H2SB 111.1
H2SA C2S H2SB 109.0
C3S C2S C1S 103.4(3)
C3S C2S H2SA 111.1
C3S C2S H2SB 111.1
C2S C3S H3SA 111.0
C2S C3S H3SB 111.0
H3SA C3S H3SB 109.0
C4S C3S C2S 103.6(3)
C4S C3S H3SA 111.0
C4S C3S H3SB 111.0
O1S C4S C3S 105.8(3)
O1S C4S H4SA 110.6
O1S C4S H4SB 110.6
C3S C4S H4SA 110.6
C3S C4S H4SB 110.6
H4SA C4S H4SB 108.7
C8S O2S C5S 109.9(2)
O2S C5S H5SA 110.7
O2S C5S H5SB 110.7
O2S C5S C6S 105.4(3)
H5SA C5S H5SB 108.8
C6S C5S H5SA 110.7
C6S C5S H5SB 110.7
C5S C6S H6SA 110.9
C5S C6S H6SB 110.9
H6SA C6S H6SB 108.9
C7S C6S C5S 104.5(3)
C7S C6S H6SA 110.9
C7S C6S H6SB 110.9
C6S C7S H7SA 110.4
C6S C7S H7SB 110.4
C6S C7S C8S 106.6(3)
H7SA C7S H7SB 108.6
C8S C7S H7SA 110.4
C8S C7S H7SB 110.4
O2S C8S C7S 106.3(3)
O2S C8S H8SA 110.5
O2S C8S H8SB 110.5
C7S C8S H8SA 110.5
C7S C8S H8SB 110.5
H8SA C8S H8SB 108.7
C19 C20A H20C 104.8
C19 C20A H20D 104.8
C21 C20A C19 129.7(14)
C21 C20A H20C 104.8
C21 C20A H20D 104.8
H20C C20A H20D 105.8

loop_
_geom_bond_atom_site_label_1
_geom_bond_atom_site_label_2
_geom_bond_distance
Mn1 N1 1.9567(19)
Mn1 N2 1.844(2)
Mn1 N5 1.860(2)
Mn1 N6 1.848(2)
Mn1 N9 1.8598(19)
N1 C7 1.316(3)
N1 H1 0.81(3)
N2 N3 1.349(3)
N2 C6 1.462(3)
N3 N4 1.302(3)
N4 N5 1.338(3)
N5 C1 1.463(3)
N6 N7 1.353(3)
N6 C3 1.458(3)
N7 N8 1.299(3)
N8 N9 1.349(3)
N9 C4 1.466(3)
N10 N11 1.351(2)
N10 C7 1.386(3)
N10 C8 1.509(3)
N11 N12 1.295(3)
N12 N13 1.331(2)
N12 C12 1.505(3)
N13 C7 1.355(3)
C1 H1A 0.9900
C1 H1B 0.9900
C1 C2 1.516(4)
C2 H2A 0.9900
C2 H2B 0.9900
C2 C3 1.517(3)
C3 H3A 0.9900
C3 H3B 0.9900
C4 H4A 0.9900
C4 H4B 0.9900
C4 C5 1.520(4)
C5 H5A 0.9900
C5 H5B 0.9900
C5 C6 1.509(4)
C6 H6A 0.9900
C6 H6B 0.9900
C8 C9 1.517(4)
C8 C10 1.524(4)
C8 C11 1.527(3)
C9 H9A 0.9800
C9 H9B 0.9800
C9 H9C 0.9800
C10 H10A 0.9800
C10 H10B 0.9800
C10 H10C 0.9800
C11 H11A 0.9800
C11 H11B 0.9800
C11 H11C 0.9800
C12 C13 1.520(3)
C12 C14 1.519(3)
C12 C15 1.522(4)
C13 H13A 0.9800
C13 H13B 0.9800
C13 H13C 0.9800
C14 H14A 0.9800
C14 H14B 0.9800
C14 H14C 0.9800
C15 H15A 0.9800
C15 H15B 0.9800
C15 H15C 0.9800
Mn2 N14 1.9590(19)
Mn2 N15 1.8511(19)
Mn2 N18 1.853(2)
Mn2 N19 1.8547(18)
Mn2 N22 1.862(2)
N14 C22 1.315(3)
N14 H14 0.79(3)
N15 N16 1.342(3)
N15 C21 1.461(3)
N16 N17 1.305(3)
N17 N18 1.349(3)
N18 C16 1.467(3)
N19 N20 1.349(3)
N19 C18 1.465(3)
N20 N21 1.305(3)
N21 N22 1.348(3)
N22 C19 1.465(3)
N23 N24 1.336(2)
N23 C22 1.358(3)
N24 N25 1.291(3)
N24 C27 1.503(3)
N25 N26 1.346(2)
N26 C22 1.390(3)
N26 C23 1.502(3)
C16 H16A 0.9900
C16 H16B 0.9900
C16 C17 1.519(3)
C17 H17A 0.9900
C17 H17B 0.9900
C17 C18 1.525(3)
C18 H18A 0.9900
C18 H18B 0.9900
C19 H19A 0.9900
C19 H19B 0.9900
C19 H19C 0.9900
C19 H19D 0.9900
C19 C20 1.506(4)
C19 C20A 1.526(18)
C20 H20A 0.9900
C20 H20B 0.9900
C20 C21 1.525(4)
C21 H21A 0.9900
C21 H21B 0.9900
C21 H21C 0.9900
C21 H21D 0.9900
C21 C20A 1.30(2)
C23 C24 1.525(3)
C23 C25 1.523(4)
C23 C26 1.521(3)
C24 H24A 0.9800
C24 H24B 0.9800
C24 H24C 0.9800
C25 H25A 0.9800
C25 H25B 0.9800
C25 H25C 0.9800
C26 H26A 0.9800
C26 H26B 0.9800
C26 H26C 0.9800
C27 C30 1.499(4)
C27 C28 1.490(4)
C27 C29 1.494(5)
C30 H30A 0.9800
C30 H30B 0.9800
C30 H30C 0.9800
C28 H28A 0.9800
C28 H28B 0.9800
C28 H28C 0.9800
C29 H29A 0.9800
C29 H29B 0.9800
C29 H29C 0.9800
O1S C1S 1.418(4)
O1S C4S 1.416(4)
C1S H1SA 0.9900
C1S H1SB 0.9900
C1S C2S 1.520(5)
C2S H2SA 0.9900
C2S H2SB 0.9900
C2S C3S 1.517(5)
C3S H3SA 0.9900
C3S H3SB 0.9900
C3S C4S 1.507(5)
C4S H4SA 0.9900
C4S H4SB 0.9900
O2S C5S 1.413(4)
O2S C8S 1.412(4)
C5S H5SA 0.9900
C5S H5SB 0.9900
C5S C6S 1.502(5)
C6S H6SA 0.9900
C6S H6SB 0.9900
C6S C7S 1.417(5)
C7S H7SA 0.9900
C7S H7SB 0.9900
C7S C8S 1.472(5)
C8S H8SA 0.9900
C8S H8SB 0.9900
C20A H20C 0.9900
C20A H20D 0.9900

loop_
_geom_torsion_atom_site_label_1
_geom_torsion_atom_site_label_2
_geom_torsion_atom_site_label_3
_geom_torsion_atom_site_label_4
_geom_torsion
Mn1 N1 C7 N10 -176.71(19)
Mn1 N1 C7 N13 2.6(4)
Mn1 N2 N3 N4 0.3(3)
Mn1 N2 C6 C5 20.6(3)
Mn1 N5 C1 C2 -5.5(3)
Mn1 N6 N7 N8 -2.3(2)
Mn1 N6 C3 C2 18.6(3)
Mn1 N9 C4 C5 -2.8(3)
N1 Mn1 N2 N3 102.38(17)
N1 Mn1 N2 C6 -86.8(2)
N1 Mn1 N5 N4 -101.41(17)
N1 Mn1 N5 C1 84.3(2)
N1 Mn1 N6 N7 101.77(17)
N1 Mn1 N6 C3 -86.8(2)
N1 Mn1 N9 N8 -109.84(16)
N1 Mn1 N9 C4 78.0(2)
N2 Mn1 N5 N4 0.99(16)
N2 Mn1 N5 C1 -173.3(2)
N2 Mn1 N6 N7 -78.0(2)
N2 Mn1 N6 C3 93.5(2)
N2 Mn1 N9 N8 143.49(16)
N2 Mn1 N9 C4 -28.7(2)
N2 N3 N4 N5 0.5(3)
N3 N2 C6 C5 -168.1(2)
N3 N4 N5 Mn1 -1.1(3)
N3 N4 N5 C1 174.0(2)
N4 N5 C1 C2 179.9(2)
N5 Mn1 N2 N3 -0.72(16)
N5 Mn1 N2 C6 170.1(2)
N5 Mn1 N6 N7 -150.15(17)
N5 Mn1 N6 C3 21.3(2)
N5 Mn1 N9 N8 72.5(2)
N5 Mn1 N9 C4 -99.6(3)
N5 C1 C2 C3 58.8(3)
N6 Mn1 N2 N3 -77.9(2)
N6 Mn1 N2 C6 92.9(2)
N6 Mn1 N5 N4 145.66(17)
N6 Mn1 N5 C1 -28.7(2)
N6 Mn1 N9 N8 -0.77(16)
N6 Mn1 N9 C4 -172.9(2)
N6 N7 N8 N9 1.5(3)
N7 N6 C3 C2 -169.5(2)
N7 N8 N9 Mn1 -0.2(2)
N7 N8 N9 C4 173.1(2)
N8 N9 C4 C5 -175.3(2)
N9 Mn1 N2 N3 -152.22(17)
N9 Mn1 N2 C6 18.6(2)
N9 Mn1 N5 N4 76.2(3)
N9 Mn1 N5 C1 -98.1(3)
N9 Mn1 N6 N7 1.67(16)
N9 Mn1 N6 C3 173.1(2)
N9 C4 C5 C6 55.6(3)
N10 N11 N12 N13 -0.5(3)
N10 N11 N12 C12 -176.1(2)
N11 N10 C7 N1 178.3(2)
N11 N10 C7 N13 -1.1(3)
N11 N10 C8 C9 -117.1(2)
N11 N10 C8 C10 120.9(2)
N11 N10 C8 C11 2.6(3)
N11 N12 N13 C7 -0.2(3)
N11 N12 C12 C13 -128.2(2)
N11 N12 C12 C14 -7.2(3)
N11 N12 C12 C15 112.8(2)
N12 N13 C7 N1 -178.7(2)
N12 N13 C7 N10 0.8(2)
N13 N12 C12 C13 56.3(3)
N13 N12 C12 C14 177.3(2)
N13 N12 C12 C15 -62.7(3)
C1 C2 C3 N6 -65.6(3)
C3 N6 N7 N8 -174.95(19)
C4 C5 C6 N2 -65.2(3)
C6 N2 N3 N4 -171.7(2)
C7 N10 N11 N12 1.0(3)
C7 N10 C8 C9 57.1(3)
C7 N10 C8 C10 -65.0(3)
C7 N10 C8 C11 176.7(3)
C8 N10 N11 N12 176.2(2)
C8 N10 C7 N1 3.6(4)
C8 N10 C7 N13 -175.8(2)
C12 N12 N13 C7 175.7(2)
Mn2 N14 C22 N23 25.0(3)
Mn2 N14 C22 N26 -155.38(19)
Mn2 N15 N16 N17 2.9(3)
Mn2 N15 C21 C20 -44.8(3)
Mn2 N15 C21 C20A 3.0(9)
Mn2 N18 C16 C17 -13.1(3)
Mn2 N19 N20 N21 1.6(2)
Mn2 N19 C18 C17 17.8(3)
Mn2 N22 C19 C20 41.8(3)
Mn2 N22 C19 C20A -2.7(8)
N14 Mn2 N15 N16 100.86(17)
N14 Mn2 N15 C21 -82.1(2)
N14 Mn2 N18 N17 -98.89(17)
N14 Mn2 N18 C16 88.8(2)
N14 Mn2 N19 N20 100.48(16)
N14 Mn2 N19 C18 -90.43(19)
N14 Mn2 N22 N21 -102.30(17)
N14 Mn2 N22 C19 82.4(2)
N15 Mn2 N18 N17 2.29(16)
N15 Mn2 N18 C16 -170.0(2)
N15 Mn2 N19 N20 -79.0(2)
N15 Mn2 N19 C18 90.1(2)
N15 Mn2 N22 N21 151.92(17)
N15 Mn2 N22 C19 -23.4(2)
N15 N16 N17 N18 -0.9(3)
N15 C21 C20A C19 -50.3(19)
N16 N15 C21 C20 132.4(2)
N16 N15 C21 C20A -179.8(9)
N16 N17 N18 Mn2 -1.4(3)
N16 N17 N18 C16 172.06(19)
N17 N18 C16 C17 174.21(19)
N18 Mn2 N15 N16 -2.83(16)
N18 Mn2 N15 C21 174.2(2)
N18 Mn2 N19 N20 -151.29(16)
N18 Mn2 N19 C18 17.81(19)
N18 Mn2 N22 N21 79.4(2)
N18 Mn2 N22 C19 -95.9(2)
N18 C16 C17 C18 59.9(3)
N19 Mn2 N15 N16 -79.7(2)
N19 Mn2 N15 C21 97.3(2)
N19 Mn2 N18 N17 151.79(16)
N19 Mn2 N18 C16 -20.5(2)
N19 Mn2 N22 N21 2.41(16)
N19 Mn2 N22 C19 -172.9(2)
N19 N20 N21 N22 0.5(3)
N20 N19 C18 C17 -172.38(18)
N20 N21 N22 Mn2 -2.3(2)
N20 N21 N22 C19 173.62(19)
N21 N22 C19 C20 -133.7(2)
N21 N22 C19 C20A -178.2(8)
N22 Mn2 N15 N16 -151.94(17)
N22 Mn2 N15 C21 25.1(2)
N22 Mn2 N18 N17 79.4(2)
N22 Mn2 N18 C16 -92.9(2)
N22 Mn2 N19 N20 -2.16(15)
N22 Mn2 N19 C18 166.9(2)
N22 C19 C20 C21 -57.4(3)
N22 C19 C20A C21 50.5(19)
N23 N24 N25 N26 0.5(3)
N23 N24 C27 C30 42.4(3)
N23 N24 C27 C28 162.2(3)
N23 N24 C27 C29 -74.6(4)
N24 N23 C22 N14 179.0(2)
N24 N23 C22 N26 -0.7(2)
N24 N25 N26 C22 -1.0(2)
N24 N25 N26 C23 177.2(2)
N25 N24 C27 C30 -140.5(3)
N25 N24 C27 C28 -20.7(4)
N25 N24 C27 C29 102.4(3)
N25 N26 C22 N14 -178.6(2)
N25 N26 C22 N23 1.1(3)
N25 N26 C23 C24 -5.4(3)
N25 N26 C23 C25 -123.7(2)
N25 N26 C23 C26 114.3(2)
C16 C17 C18 N19 -62.2(3)
C18 N19 N20 N21 -169.23(18)
C19 C20 C21 N15 59.0(3)
C21 N15 N16 N17 -174.51(19)
C22 N23 N24 N25 0.2(3)
C22 N23 N24 C27 177.3(2)
C22 N26 C23 C24 172.4(2)
C22 N26 C23 C25 54.0(3)
C22 N26 C23 C26 -67.9(3)
C23 N26 C22 N14 3.5(4)
C23 N26 C22 N23 -176.8(2)
C27 N24 N25 N26 -176.7(2)
O1S C1S C2S C3S 19.9(4)
C1S O1S C4S C3S 41.4(3)
C1S C2S C3S C4S 4.8(4)
C2S C3S C4S O1S -28.1(4)
C4S O1S C1S C2S -38.1(4)
O2S C5S C6S C7S -24.8(5)
C5S O2S C8S C7S 3.3(4)
C5S C6S C7S C8S 26.8(5)
C6S C7S C8S O2S -19.4(5)
C8S O2S C5S C6S 13.0(4)
